data_2002838
loop_
_publ_author_name
'Mueller-Buschbaum, Hk'
'Mertens, B'

_publ_section_title
;
Ueber ein cadmiumreiches Orthovanadat Ba2.5 Cd11 (V O4)9 mit Cadmium in
oktaedrischer und tetragonal pyramidaler Koordination
;
_journal_name_full
;
Zeitschrift fuer Naturforschung, Teil B. Anorganische Chemie,
Organische Chemie (42,1987-)
;
_journal_page_first 989
_journal_page_last 993
_journal_volume 52
_journal_year 1997
_chemical_formula_structural 'Ba2.5 Cd11 (V O4)9'
_chemical_formula_sum 'Ba2.5 Cd11 O36 V9'
_chemical_name_systematic 'Barium cadmium vanadate (2.5/11/9)'
_space_group_IT_number 60
_symmetry_cell_setting orthorhombic
_symmetry_Int_Tables_number 60
_symmetry_space_group_name_Hall '-P 2n 2ab'
_symmetry_space_group_name_H-M 'P b c n'
_cell_angle_alpha 90
_cell_angle_beta 90
_cell_angle_gamma 90
_cell_formula_units_Z 4
_cell_length_a 20.842(6)
_cell_length_b 13.471(3)
_cell_length_c 11.838(9)
_cell_volume 3323.7
_refine_ls_R_factor_all 0.0769
_cod_database_code 2002838

loop_
_symmetry_equiv_pos_as_xyz
x,y,z
1/2-x,1/2-y,1/2+z
1/2+x,1/2-y,-z
-x,y,1/2-z
-x,-y,-z
1/2+x,1/2+y,1/2-z
1/2-x,1/2+y,z
x,-y,1/2+z

loop_
_atom_site_aniso_label
_atom_site_aniso_U_11
_atom_site_aniso_U_12
_atom_site_aniso_U_13
_atom_site_aniso_U_22
_atom_site_aniso_U_23
_atom_site_aniso_U_33
Ba1 0.0473(2) 0.00828(15) -0.00670(15) 0.0195(2) -0.00237(13) 0.01736(15)
Ba2 0.0184(2) 0. 0.0001(2) 0.0378(3) 0. 0.0166(2)
Cd1 0.01323(11) 0.00042(9) 0.00027(9) 0.01107(11) 0.0005(1) 0.01355(11)
Cd2 0.01596(11) -0.00265(10) -0.00336(11) 0.01359(12) 0.00229(11) 0.01950(14)
Cd3 0.01539(11) 0.00088(9) -0.00217(10) 0.01161(11) 0.00134(11) 0.01482(12)
Cd4 0.01546(11) 0.00175(9) -0.00175(10) 0.01043(11) 0.00003(10) 0.01477(12)
Cd5 0.0150(2) 0. -0.00378(14) 0.0114(2) 0. 0.0156(2)
Cd6 0.02323(13) 0.00226(10) 0.00775(11) 0.00757(10) 0.00275(11) 0.01829(13)
V1 0.0121(2) 0.0004(2) 0.0002(2) 0.0079(2) -0.0008(2) 0.0129(3)
V2 0.0113(2) -0.0001(2) 0.0006(2) 0.0074(2) 0.0007(2) 0.0128(3)
V3 0.0138(3) 0.0001(2) -0.0024(2) 0.0089(3) -0.0012(2) 0.0165(3)
V4 0.0122(2) -0.0017(2) 0.0008(2) 0.0113(3) -0.0010(2) 0.0122(3)
V5 0.0114(3) 0. 0.0007(3) 0.0110(4) 0. 0.0139(4)
O1 0.0094(10) 0.0001(10) 0.0004(10) 0.0182(14) 0.0016(12) 0.0166(13)
O2 0.0133(12) 0.0014(11) 0.0003(11) 0.0215(15) -0.0018(13) 0.0159(13)
O3 0.0127(11) 0.0012(10) 0.0047(11) 0.0139(13) 0.0018(13) 0.024(2)
O4 0.0118(12) 0.0008(13) -0.0006(13) 0.030(2) 0.014(2) 0.032(2)
O5 0.0166(13) -0.0035(11) -0.0029(12) 0.0169(14) -0.0007(14) 0.026(2)
O6 0.0176(13) 0.0021(11) 0.0052(12) 0.0185(15) 0.0089(13) 0.024(2)
O7 0.0168(13) 0.0040(12) -0.0007(12) 0.0194(15) 0.0029(13) 0.022(2)
O8 0.0158(13) -0.0041(12) -0.0031(12) 0.022(2) 0.0099(13) 0.0213(15)
O9 0.027(2) -0.0004(12) -0.0034(13) 0.0116(13) 0.0015(13) 0.024(2)
O10 0.034(2) 0.0006(12) -0.0035(13) 0.0087(12) -0.0014(12) 0.0187(15)
O11 0.029(2) 0.0029(13) -0.0033(13) 0.0181(14) 0.0028(12) 0.0141(14)
O12 0.0205(14) 0.0044(13) 0.0047(12) 0.029(2) -0.0027(14) 0.0165(15)
O13 0.031(2) -0.0009(14) -0.0076(14) 0.019(2) 0.0012(14) 0.023(2)
O14 0.027(2) 0.0012(13) -0.0056(13) 0.0148(14) -0.0007(13) 0.0183(15)
O15 0.032(2) 0.0046(14) -0.0018(15) 0.018(2) 0.0005(14) 0.023(2)
O16 0.027(2) 0.0060(12) -0.0080(13) 0.0154(14) -0.0037(13) 0.0197(15)
O17 0.041(2) -0.0090(15) -0.008(2) 0.017(2) 0.0021(13) 0.020(2)
O18 0.028(2) 0.0012(12) -0.0004(15) 0.0121(13) -0.0027(14) 0.031(2)

loop_
_atom_site_label
_atom_site_type_symbol
_atom_site_symmetry_multiplicity
_atom_site_Wyckoff_symbol
_atom_site_fract_x
_atom_site_fract_y
_atom_site_fract_z
_atom_site_occupancy
_atom_site_attached_hydrogens
_atom_site_calc_flag
Ba1 Ba2+ 8 d 0.19996(2) 0.23390(3) 0.27484(3) 0.84 0 d
Ba2 Ba2+ 4 c 0.5 -0.22869(5) 0.25 0.82 0 d
Cd1 Cd2+ 8 d 0.332390(14) 0.01968(2) 0.28499(3) 1. 0 d
Cd2 Cd2+ 8 d 0.43763(2) -0.08944(2) 0.48390(3) 1. 0 d
Cd3 Cd2+ 8 d 0.606510(15) -0.40378(2) 0.44786(3) 1. 0 d
Cd4 Cd2+ 8 d 0.230390(14) -0.07571(2) 0.02892(3) 1. 0 d
Cd5 Cd2+ 4 c 0.5 -0.52076(3) 0.25 1. 0 d
Cd6 Cd2+ 8 d 0.40649(2) -0.25062(2) 0.75722(3) 1. 0 d
V1 V5+ 8 d 0.61578(3) -0.13779(5) 0.45370(6) 1. 0 d
V2 V5+ 8 d 0.28708(3) -0.14962(5) 0.54265(6) 1. 0 d
V3 V5+ 8 d 0.05631(3) -0.13898(5) -0.00749(7) 1. 0 d
V4 V5+ 8 d 0.33689(3) -0.46361(5) 0.79359(6) 1. 0 d
V5 V5+ 4 c 0.5 -0.04478(8) 0.75 1. 0 d
O1 O2- 8 d 0.27198(14) -0.5360(3) 0.8435(3) 1. 0 d
O2 O2- 8 d 0.43928(15) 0.0293(3) 0.8051(3) 1. 0 d
O3 O2- 8 d 0.21737(15) -0.0888(2) 0.5746(3) 1. 0 d
O4 O2- 8 d -0.0012(2) -0.0875(3) -0.0952(4) 1. 0 d
O5 O2- 8 d 0.1222(2) -0.0647(3) -0.0121(3) 1. 0 d
O6 O2- 8 d 0.3300(2) -0.0906(3) 0.4376(3) 1. 0 d
O7 O2- 8 d 0.5470(2) -0.0720(3) 0.4445(3) 1. 0 d
O8 O2- 8 d 0.6748(2) -0.0780(3) 0.3750(3) 1. 0 d
O9 O2- 8 d 0.2669(2) -0.2618(2) 0.4935(3) 1. 0 d
O10 O2- 8 d 0.6033(2) -0.2478(2) 0.3837(3) 1. 0 d
O11 O2- 8 d 0.5342(2) -0.1272(3) 0.8416(3) 1. 0 d
O12 O2- 8 d 0.3907(2) -0.5421(3) 0.7310(3) 1. 0 d
O13 O2- 8 d 0.3050(2) -0.3835(3) 0.7010(3) 1. 0 d
O14 O2- 8 d 0.6355(2) -0.1514(3) 0.5931(3) 1. 0 d
O15 O2- 8 d 0.0326(2) -0.1516(3) 0.1340(3) 1. 0 d
O16 O2- 8 d 0.3278(2) -0.1602(3) 0.6708(3) 1. 0 d
O17 O2- 8 d 0.3826(2) -0.3803(3) 0.8716(3) 1. 0 d
O18 O2- 8 d 0.0745(2) -0.2495(3) -0.0684(4) 1. 0 d

loop_
_atom_type_symbol
_atom_type_oxidation_number
Ba2+ 2.000
Cd2+ 2.000
V5+ 5.000
O2- -2.000
